data_7219027
loop_
_publ_author_name
'Mandai, Toshihiko'
'Tsuzuki, Seiji'
'Ueno, Kazuhide'
'Dokko, Kaoru'
'Watanabe, Masayoshi'

_publ_section_title
;
 Pentaglyme-K salt binary mixtures: phase behavior, solvate structures,
 and physicochemical properties.
;
_journal_issue 4
_journal_name_full 'Physical chemistry chemical physics : PCCP'
_journal_page_first 2838
_journal_page_last 2849
_journal_paper_doi 10.1039/c4cp05017g
_journal_volume 17
_journal_year 2015
_chemical_formula_moiety 'C13 H24 F3 K O9 S'
_chemical_formula_sum 'C13 H24 F3 K O9 S'
_chemical_formula_weight 452.48
_space_group_IT_number 14
_symmetry_cell_setting monoclinic
_symmetry_Int_Tables_number 14
_symmetry_space_group_name_Hall '-P 2yn'
_symmetry_space_group_name_H-M 'P 1 21/n 1'
_atom_sites_solution_hydrogens geom
_atom_sites_solution_primary direct
_atom_sites_solution_secondary difmap
_audit_update_record
;
2014-10-20 deposited with the CCDC.
2014-12-05 downloaded from the CCDC.
;
_cell_angle_alpha 90.0000
_cell_angle_beta 95.439(4)
_cell_angle_gamma 90.0000
_cell_formula_units_Z 4
_cell_length_a 8.6188(6)
_cell_length_b 16.5613(10)
_cell_length_c 14.2025(11)
_cell_measurement_reflns_used 5076
_cell_measurement_temperature 173
_cell_measurement_theta_max 27.48
_cell_measurement_theta_min 3.13
_cell_volume 2018.1(2)
_computing_cell_refinement CrystalClear
_computing_data_collection 'CrystalClear (Rigaku Inc., 2007)'
_computing_data_reduction CrystalClear
_computing_molecular_graphics 'CrystalStructure 4.0'
_computing_publication_material 'CrystalStructure 4.0 (Rigaku, 2010)'
_computing_structure_refinement 'SHELXL97 (Sheldrick, 2008)'
_computing_structure_solution 'SIR92 (Altomare, et al., 1994)'
_diffrn_ambient_temperature 173
_diffrn_detector_area_resol_mean 7.314
_diffrn_measured_fraction_theta_full 0.990
_diffrn_measured_fraction_theta_max 0.990
_diffrn_measurement_device_type 'Rigaku Mercury70'
_diffrn_measurement_method \w
_diffrn_radiation_type 'Mo K\a'
_diffrn_radiation_wavelength 0.71075
_diffrn_reflns_av_R_equivalents 0.0376
_diffrn_reflns_limit_h_max 11
_diffrn_reflns_limit_h_min -9
_diffrn_reflns_limit_k_max 21
_diffrn_reflns_limit_k_min -21
_diffrn_reflns_limit_l_max 13
_diffrn_reflns_limit_l_min -18
_diffrn_reflns_number 15495
_diffrn_reflns_theta_full 27.56
_diffrn_reflns_theta_max 27.56
_diffrn_standards_number 0
_exptl_absorpt_coefficient_mu 0.435
_exptl_absorpt_correction_T_max 0.909
_exptl_absorpt_correction_T_min 0.863
_exptl_absorpt_correction_type numerical
_exptl_absorpt_process_details 'NUMABS (Rigaku, 1999)'
_exptl_crystal_colour colorless
_exptl_crystal_density_diffrn 1.489
_exptl_crystal_density_method 'not measured'
_exptl_crystal_description prism
_exptl_crystal_F_000 944.00
_exptl_crystal_size_max 0.450
_exptl_crystal_size_mid 0.280
_exptl_crystal_size_min 0.220
_refine_diff_density_max 0.600
_refine_diff_density_min -0.430
_refine_ls_extinction_method none
_refine_ls_goodness_of_fit_ref 1.073
_refine_ls_hydrogen_treatment constr
_refine_ls_number_parameters 244
_refine_ls_number_reflns 4629
_refine_ls_number_restraints 0
_refine_ls_R_factor_gt 0.0798
_refine_ls_shift/su_max 0.000
_refine_ls_structure_factor_coef Fsqd
_refine_ls_weighting_details 'w = 1/[\s^2^(Fo^2^)+(0.1059P)^2^+2.4051P] where P=(Fo^2^+2Fc^2^)/3'
_refine_ls_weighting_scheme calc
_refine_ls_wR_factor_ref 0.2249
_reflns_number_gt 3735
_reflns_number_total 4629
_reflns_threshold_expression F^2^>2.0\s(F^2^)
_cod_data_source_file c4cp05017g2.cif
_cod_data_source_block watalab_258_130806b
_cod_depositor_comments 'Adding full bibliography for 7219026--7219029.cif.'
_cod_original_cell_volume 2018.1(3)
_cod_database_code 7219027

loop_
_symmetry_equiv_pos_site_id
_symmetry_equiv_pos_as_xyz
1 +X,+Y,+Z
2 1/2-X,1/2+Y,1/2-Z
3 -X,-Y,-Z
4 1/2+X,1/2-Y,1/2+Z

loop_
_atom_site_label
_atom_site_type_symbol
_atom_site_fract_x
_atom_site_fract_y
_atom_site_fract_z
_atom_site_U_iso_or_equiv
_atom_site_adp_type
_atom_site_occupancy
_atom_site_symmetry_multiplicity
_atom_site_calc_flag
_atom_site_refinement_flags
K1 K 0.58618(9) 0.24894(4) 0.42118(5) 0.0428(3) Uani 1.0 4 d .
S1 S 0.92100(10) 0.12118(6) 0.74792(6) 0.0461(3) Uani 1.0 4 d .
F1 F 0.6609(4) 0.1588(3) 0.6481(3) 0.0935(11) Uani 1.0 4 d .
F2 F 0.8125(8) 0.2554(3) 0.6809(5) 0.172(3) Uani 1.0 4 d .
F3 F 0.8588(5) 0.1710(5) 0.5761(3) 0.175(3) Uani 1.0 4 d .
O1 O 0.8909(4) 0.3124(3) 0.4169(3) 0.0820(12) Uani 1.0 4 d .
O2 O 0.8073(4) 0.1655(3) 0.3230(2) 0.0760(11) Uani 1.0 4 d .
O3 O 0.5523(4) 0.08203(17) 0.3812(2) 0.0641(8) Uani 1.0 4 d .
O4 O 0.3226(4) 0.1627(2) 0.4691(2) 0.0623(8) Uani 1.0 4 d .
O5 O 0.4169(4) 0.3021(3) 0.57284(19) 0.0710(10) Uani 1.0 4 d .
O6 O 0.6606(5) 0.3950(2) 0.5084(3) 0.0845(12) Uani 1.0 4 d .
O7 O 0.9039(6) 0.0414(3) 0.7153(4) 0.131(2) Uani 1.0 4 d .
O8 O 0.5734(4) 0.3456(3) 0.2501(3) 0.0847(12) Uani 1.0 4 d .
O9 O 0.3472(5) 0.3610(3) 0.3313(3) 0.0857(12) Uani 1.0 4 d .
C1 C 0.8138(10) 0.4197(4) 0.5163(6) 0.120(3) Uani 1.0 4 d .
C2 C 0.8810(8) 0.4002(5) 0.4274(7) 0.118(3) Uani 1.0 4 d .
C3 C 0.9537(7) 0.2891(7) 0.3351(4) 0.128(4) Uani 1.0 4 d .
C4 C 0.9625(6) 0.1997(7) 0.3350(4) 0.120(4) Uani 1.0 4 d .
C5 C 0.8065(10) 0.0819(5) 0.3310(4) 0.106(3) Uani 1.0 4 d .
C6 C 0.6451(10) 0.0548(4) 0.3090(4) 0.099(3) Uani 1.0 4 d .
C7 C 0.3954(8) 0.0611(4) 0.3640(5) 0.0855(17) Uani 1.0 4 d .
C8 C 0.3226(6) 0.0765(3) 0.4500(5) 0.0811(17) Uani 1.0 4 d .
C9 C 0.2687(6) 0.1792(4) 0.5559(4) 0.0764(15) Uani 1.0 4 d .
C10 C 0.2607(6) 0.2665(5) 0.5655(4) 0.088(2) Uani 1.0 4 d .
C11 C 0.4182(9) 0.3852(4) 0.5747(4) 0.097(3) Uani 1.0 4 d .
C12 C 0.5782(11) 0.4153(3) 0.5902(4) 0.108(3) Uani 1.0 4 d .
C13 C 0.8078(6) 0.1786(4) 0.6585(4) 0.0687(13) Uani 1.0 4 d .
H1A H 0.8727 0.3917 0.5700 0.1437 Uiso 1.0 4 calc R
H1B H 0.8199 0.4786 0.5282 0.1437 Uiso 1.0 4 calc R
H2A H 0.8149 0.4233 0.3731 0.1421 Uiso 1.0 4 calc R
H2B H 0.9863 0.4243 0.4281 0.1421 Uiso 1.0 4 calc R
H3A H 1.0590 0.3126 0.3333 0.1535 Uiso 1.0 4 calc R
H3B H 0.8870 0.3082 0.2789 0.1535 Uiso 1.0 4 calc R
H4A H 1.0227 0.1814 0.2830 0.1441 Uiso 1.0 4 calc R
H4B H 1.0171 0.1807 0.3955 0.1441 Uiso 1.0 4 calc R
H5A H 0.8454 0.0655 0.3960 0.1278 Uiso 1.0 4 calc R
H5B H 0.8745 0.0575 0.2863 0.1278 Uiso 1.0 4 calc R
H6A H 0.6029 0.0768 0.2470 0.1184 Uiso 1.0 4 calc R
H6B H 0.6418 -0.0049 0.3052 0.1184 Uiso 1.0 4 calc R
H7A H 0.3852 0.0033 0.3466 0.1026 Uiso 1.0 4 calc R
H7B H 0.3449 0.0938 0.3114 0.1026 Uiso 1.0 4 calc R
H8A H 0.3802 0.0478 0.5036 0.0973 Uiso 1.0 4 calc R
H8B H 0.2141 0.0561 0.4431 0.0973 Uiso 1.0 4 calc R
H9A H 0.3404 0.1562 0.6076 0.0916 Uiso 1.0 4 calc R
H9B H 0.1642 0.1552 0.5591 0.0916 Uiso 1.0 4 calc R
H10A H 0.2088 0.2802 0.6227 0.1055 Uiso 1.0 4 calc R
H10B H 0.1978 0.2894 0.5099 0.1055 Uiso 1.0 4 calc R
H11A H 0.3575 0.4046 0.6261 0.1164 Uiso 1.0 4 calc R
H11B H 0.3683 0.4064 0.5141 0.1164 Uiso 1.0 4 calc R
H12A H 0.5775 0.4746 0.5992 0.1292 Uiso 1.0 4 calc R
H12B H 0.6315 0.3904 0.6479 0.1292 Uiso 1.0 4 calc R

loop_
_atom_site_aniso_label
_atom_site_aniso_U_11
_atom_site_aniso_U_22
_atom_site_aniso_U_33
_atom_site_aniso_U_12
_atom_site_aniso_U_13
_atom_site_aniso_U_23
K1 0.0396(5) 0.0431(5) 0.0459(4) -0.0035(3) 0.0059(3) -0.0016(3)
S1 0.0404(5) 0.0464(5) 0.0503(5) 0.0050(4) -0.0024(4) -0.0032(4)
F1 0.0472(15) 0.129(3) 0.100(3) 0.0172(16) -0.0155(14) 0.0118(19)
F2 0.207(6) 0.064(3) 0.229(7) -0.003(3) -0.068(5) 0.056(3)
F3 0.097(3) 0.378(10) 0.0519(19) 0.002(4) 0.0107(18) 0.060(4)
O1 0.0552(18) 0.125(4) 0.0630(19) -0.0367(19) -0.0102(14) 0.0378(19)
O2 0.0506(18) 0.126(4) 0.0527(17) 0.0327(18) 0.0109(13) 0.0117(17)
O3 0.084(3) 0.0456(16) 0.0611(17) -0.0036(15) 0.0001(15) -0.0021(13)
O4 0.0453(16) 0.090(3) 0.0523(15) -0.0071(14) 0.0064(12) 0.0168(14)
O5 0.077(3) 0.089(3) 0.0461(15) 0.0365(18) 0.0023(14) -0.0050(14)
O6 0.111(3) 0.0519(18) 0.082(3) -0.0167(19) -0.035(2) -0.0014(16)
O7 0.127(4) 0.057(3) 0.193(5) 0.033(3) -0.073(4) -0.050(3)
O8 0.0418(17) 0.144(4) 0.067(2) 0.0145(19) -0.0004(14) 0.007(2)
O9 0.069(3) 0.139(4) 0.0513(17) -0.005(3) 0.0136(15) -0.0082(19)
C1 0.148(7) 0.058(4) 0.137(6) -0.044(4) -0.069(6) 0.022(4)
C2 0.080(4) 0.114(6) 0.151(7) -0.061(4) -0.045(4) 0.081(5)
C3 0.049(3) 0.275(12) 0.058(3) -0.060(6) 0.001(3) 0.034(5)
C4 0.034(3) 0.275(11) 0.052(3) 0.030(5) 0.0081(19) -0.031(5)
C5 0.126(6) 0.135(6) 0.062(3) 0.083(5) 0.025(4) 0.011(4)
C6 0.195(8) 0.050(3) 0.054(3) 0.033(4) 0.026(4) -0.005(2)
C7 0.108(5) 0.055(3) 0.087(4) -0.028(3) -0.022(4) 0.004(3)
C8 0.061(3) 0.063(3) 0.115(5) -0.027(3) -0.015(3) 0.041(3)
C9 0.046(3) 0.125(5) 0.060(3) -0.001(3) 0.0120(19) 0.014(3)
C10 0.044(3) 0.173(7) 0.047(3) 0.037(3) 0.0049(18) -0.012(3)
C11 0.141(6) 0.094(5) 0.053(3) 0.050(5) -0.008(3) -0.017(3)
C12 0.209(9) 0.047(3) 0.063(3) 0.013(4) -0.014(4) -0.025(3)
C13 0.066(3) 0.081(4) 0.058(3) -0.002(3) -0.001(2) 0.019(3)

loop_
_atom_type_symbol
_atom_type_description
_atom_type_scat_dispersion_real
_atom_type_scat_dispersion_imag
_atom_type_scat_source
C C 0.0033 0.0016
;
International Tables for Crystallography
(1992, Vol. C, Tables 4.2.6.8 and 6.1.1.4)
;
H H 0.0000 0.0000
;
International Tables for Crystallography
(1992, Vol. C, Table 6.1.1.4)
;
F F 0.0171 0.0103
;
International Tables for Crystallography
(1992, Vol. C, Tables 4.2.6.8 and 6.1.1.4)
;
K K 0.2009 0.2494
;
International Tables for Crystallography
(1992, Vol. C, Tables 4.2.6.8 and 6.1.1.4)
;
O O 0.0106 0.0060
;
International Tables for Crystallography
(1992, Vol. C, Tables 4.2.6.8 and 6.1.1.4)
;
S S 0.1246 0.1234
;
International Tables for Crystallography
(1992, Vol. C, Tables 4.2.6.8 and 6.1.1.4)
;

loop_
_geom_angle_atom_site_label_1
_geom_angle_atom_site_label_2
_geom_angle_atom_site_label_3
_geom_angle
_geom_angle_publ_flag
_geom_angle_site_symmetry_1
_geom_angle_site_symmetry_3
S1 K1 O1 94.22(8) yes 4_454 .
S1 K1 O2 101.76(8) yes 4_454 .
S1 K1 O3 115.81(7) yes 4_454 .
S1 K1 O4 101.49(7) yes 4_454 .
S1 K1 O5 98.00(7) yes 4_454 .
S1 K1 O6 80.64(8) yes 4_454 .
S1 K1 O8 23.69(7) yes 4_454 .
S1 K1 O9 24.01(7) yes 4_454 .
O1 K1 O2 60.09(11) yes . .
O1 K1 O3 115.83(12) yes . .
O1 K1 O4 164.13(10) yes . .
O1 K1 O5 116.29(11) yes . .
O1 K1 O6 60.61(12) yes . .
O1 K1 O8 74.89(10) yes . .
O1 K1 O9 111.42(12) yes . .
O2 K1 O3 59.01(11) yes . .
O2 K1 O4 117.88(11) yes . .
O2 K1 O5 160.10(10) yes . .
O2 K1 O6 120.67(12) yes . .
O2 K1 O8 80.26(11) yes . .
O2 K1 O9 124.47(10) yes . .
O3 K1 O4 58.95(10) yes . .
O3 K1 O5 113.73(11) yes . .
O3 K1 O6 163.54(10) yes . .
O3 K1 O8 112.06(11) yes . .
O3 K1 O9 118.03(11) yes . .
O4 K1 O5 59.52(10) yes . .
O4 K1 O6 119.51(12) yes . .
O4 K1 O8 120.90(9) yes . .
O4 K1 O9 83.03(11) yes . .
O5 K1 O6 60.35(12) yes . .
O5 K1 O8 118.68(11) yes . .
O5 K1 O9 75.42(10) yes . .
O6 K1 O8 83.17(12) yes . .
O6 K1 O9 76.57(12) yes . .
O8 K1 O9 47.59(10) yes . .
K1 S1 O7 147.2(3) yes 4_555 .
K1 S1 O8 55.14(16) yes 4_555 4_555
K1 S1 O9 57.90(17) yes 4_555 4_555
K1 S1 C13 109.35(17) yes 4_555 .
O7 S1 O8 116.1(3) yes . 4_555
O7 S1 O9 115.3(3) yes . 4_555
O7 S1 C13 103.4(3) yes . .
O8 S1 O9 112.7(3) yes 4_555 4_555
O8 S1 C13 104.4(3) yes 4_555 .
O9 S1 C13 102.8(3) yes 4_555 .
K1 O1 C2 107.7(3) yes . .
K1 O1 C3 110.6(4) yes . .
C2 O1 C3 113.2(7) yes . .
K1 O2 C4 114.1(4) yes . .
K1 O2 C5 116.0(4) yes . .
C4 O2 C5 113.1(6) yes . .
K1 O3 C6 113.4(3) yes . .
K1 O3 C7 111.0(3) yes . .
C6 O3 C7 113.2(5) yes . .
K1 O4 C8 116.0(3) yes . .
K1 O4 C9 117.4(3) yes . .
C8 O4 C9 111.5(5) yes . .
K1 O5 C10 110.7(3) yes . .
K1 O5 C11 108.7(4) yes . .
C10 O5 C11 114.2(5) yes . .
K1 O6 C1 118.5(4) yes . .
K1 O6 C12 116.7(4) yes . .
C1 O6 C12 113.7(6) yes . .
K1 O8 S1 101.17(18) yes . 4_454
K1 O9 S1 98.08(19) yes . 4_454
O6 C1 C2 108.4(6) yes . .
O1 C2 C1 109.6(6) yes . .
O1 C3 C4 107.7(7) yes . .
O2 C4 C3 110.1(6) yes . .
O2 C5 C6 107.4(6) yes . .
O3 C6 C5 109.5(5) yes . .
O3 C7 C8 107.4(5) yes . .
O4 C8 C7 109.8(5) yes . .
O4 C9 C10 107.6(5) yes . .
O5 C10 C9 110.9(5) yes . .
O5 C11 C12 110.4(6) yes . .
O6 C12 C11 109.0(5) yes . .
S1 C13 F1 113.8(4) yes . .
S1 C13 F2 109.9(4) yes . .
S1 C13 F3 112.2(5) yes . .
F1 C13 F2 106.2(5) yes . .
F1 C13 F3 106.4(4) yes . .
F2 C13 F3 108.0(6) yes . .
O6 C1 H1A 110.007 no . .
O6 C1 H1B 110.007 no . .
C2 C1 H1A 110.008 no . .
C2 C1 H1B 110.007 no . .
H1A C1 H1B 108.381 no . .
O1 C2 H2A 109.751 no . .
O1 C2 H2B 109.754 no . .
C1 C2 H2A 109.751 no . .
C1 C2 H2B 109.742 no . .
H2A C2 H2B 108.225 no . .
O1 C3 H3A 110.166 no . .
O1 C3 H3B 110.166 no . .
C4 C3 H3A 110.171 no . .
C4 C3 H3B 110.175 no . .
H3A C3 H3B 108.477 no . .
O2 C4 H4A 109.636 no . .
O2 C4 H4B 109.637 no . .
C3 C4 H4A 109.639 no . .
C3 C4 H4B 109.630 no . .
H4A C4 H4B 108.153 no . .
O2 C5 H5A 110.233 no . .
O2 C5 H5B 110.224 no . .
C6 C5 H5A 110.229 no . .
C6 C5 H5B 110.223 no . .
H5A C5 H5B 108.504 no . .
O3 C6 H6A 109.768 no . .
O3 C6 H6B 109.778 no . .
C5 C6 H6A 109.772 no . .
C5 C6 H6B 109.778 no . .
H6A C6 H6B 108.240 no . .
O3 C7 H7A 110.229 no . .
O3 C7 H7B 110.225 no . .
C8 C7 H7A 110.227 no . .
C8 C7 H7B 110.228 no . .
H7A C7 H7B 108.517 no . .
O4 C8 H8A 109.712 no . .
O4 C8 H8B 109.709 no . .
C7 C8 H8A 109.720 no . .
C7 C8 H8B 109.723 no . .
H8A C8 H8B 108.198 no . .
O4 C9 H9A 110.190 no . .
O4 C9 H9B 110.196 no . .
C10 C9 H9A 110.182 no . .
C10 C9 H9B 110.188 no . .
H9A C9 H9B 108.485 no . .
O5 C10 H10A 109.471 no . .
O5 C10 H10B 109.470 no . .
C9 C10 H10A 109.472 no . .
C9 C10 H10B 109.466 no . .
H10A C10 H10B 108.055 no . .
O5 C11 H11A 109.566 no . .
O5 C11 H11B 109.564 no . .
C12 C11 H11A 109.571 no . .
C12 C11 H11B 109.570 no . .
H11A C11 H11B 108.114 no . .
O6 C12 H12A 109.891 no . .
O6 C12 H12B 109.881 no . .
C11 C12 H12A 109.884 no . .
C11 C12 H12B 109.879 no . .
H12A C12 H12B 108.299 no . .

loop_
_geom_bond_atom_site_label_1
_geom_bond_atom_site_label_2
_geom_bond_distance
_geom_bond_publ_flag
_geom_bond_site_symmetry_2
K1 S1 3.4705(12) yes 4_454
K1 O1 2.834(4) yes .
K1 O2 2.827(4) yes .
K1 O3 2.831(3) yes .
K1 O4 2.821(4) yes .
K1 O5 2.853(4) yes .
K1 O6 2.765(4) yes .
K1 O8 2.903(4) yes .
K1 O9 2.970(4) yes .
S1 O7 1.403(5) yes .
S1 O8 1.421(4) yes 4_555
S1 O9 1.427(4) yes 4_555
S1 C13 1.799(5) yes .
F1 C13 1.303(6) yes .
F2 C13 1.310(7) yes .
F3 C13 1.294(6) yes .
O1 C2 1.466(9) yes .
O1 C3 1.382(8) yes .
O2 C4 1.448(8) yes .
O2 C5 1.389(9) yes .
O3 C6 1.432(8) yes .
O3 C7 1.395(7) yes .
O4 C8 1.454(6) yes .
O4 C9 1.385(6) yes .
O5 C10 1.465(7) yes .
O5 C11 1.376(8) yes .
O6 C1 1.377(9) yes .
O6 C12 1.458(8) yes .
C1 C2 1.475(13) yes .
C3 C4 1.483(17) yes .
C5 C6 1.467(12) yes .
C7 C8 1.448(9) yes .
C9 C10 1.454(11) yes .
C11 C12 1.463(12) yes .
C1 H1A 0.990 no .
C1 H1B 0.990 no .
C2 H2A 0.990 no .
C2 H2B 0.990 no .
C3 H3A 0.990 no .
C3 H3B 0.990 no .
C4 H4A 0.990 no .
C4 H4B 0.990 no .
C5 H5A 0.990 no .
C5 H5B 0.990 no .
C6 H6A 0.990 no .
C6 H6B 0.990 no .
C7 H7A 0.990 no .
C7 H7B 0.990 no .
C8 H8A 0.990 no .
C8 H8B 0.990 no .
C9 H9A 0.990 no .
C9 H9B 0.990 no .
C10 H10A 0.990 no .
C10 H10B 0.990 no .
C11 H11A 0.990 no .
C11 H11B 0.990 no .
C12 H12A 0.990 no .
C12 H12B 0.990 no .

loop_
_geom_contact_atom_site_label_1
_geom_contact_atom_site_label_2
_geom_contact_distance
_geom_contact_publ_flag
_geom_contact_site_symmetry_2
K1 F1 3.555(4) no .
K1 F3 3.324(5) no .
F1 O5 3.282(5) no .
F1 O7 2.949(6) no .
F1 O9 2.943(5) no 4_555
F1 C9 3.524(6) no .
F2 O6 3.529(7) no .
F2 O8 2.899(7) no 4_555
F2 O9 2.872(7) no 4_555
F2 C1 3.588(9) no .
F2 C12 3.501(9) no .
F3 O1 3.286(8) no .
F3 O2 3.582(5) no .
F3 O7 2.918(8) no .
F3 O8 2.955(5) no 4_555
O8 C2 3.595(8) no .
O8 C3 3.511(8) no .
O9 C11 3.477(6) no .
C6 C8 3.595(10) no .
F1 C3 3.448(8) no 4_455
F3 C9 3.574(7) no 1_655
O4 C4 3.537(6) no 1_455
O7 C5 3.338(10) no 3_756
O7 C7 3.203(8) no 3_656
O7 C8 3.502(8) no 3_656
O7 C12 3.454(8) no 2_646
O8 C9 3.390(6) no 4_554
C3 F1 3.448(8) no 4_554
C4 O4 3.537(6) no 1_655
C5 O7 3.338(10) no 3_756
C7 O7 3.203(8) no 3_656
C8 O7 3.502(8) no 3_656
C9 F3 3.574(7) no 1_455
C9 O8 3.390(6) no 4_455
C12 O7 3.454(8) no 2_656
K1 H2A 3.5976 no .
K1 H3B 3.5726 no .
K1 H7B 3.5697 no .
K1 H11B 3.5401 no .
F1 H8A 3.5370 no .
F1 H9A 2.7685 no .
F2 H1A 2.8294 no .
F2 H7B 3.1064 no 4_555
F2 H12B 2.7413 no .
F3 H4B 3.0224 no .
F3 H5A 3.0911 no .
O1 H1A 2.5582 no .
O1 H1B 3.2611 no .
O1 H4A 3.1659 no .
O1 H4B 2.4682 no .
O2 H3A 3.2560 no .
O2 H3B 2.5563 no .
O2 H6A 2.4627 no .
O2 H6B 3.1602 no .
O3 H5A 2.5298 no .
O3 H5B 3.2251 no .
O3 H8A 2.4561 no .
O3 H8B 3.1529 no .
O4 H7A 3.2355 no .
O4 H7B 2.5382 no .
O4 H10A 3.1473 no .
O4 H10B 2.4519 no .
O5 H9A 2.5649 no .
O5 H9B 3.2599 no .
O5 H12A 3.1802 no .
O5 H12B 2.5144 no .
O6 H2A 2.4818 no .
O6 H2B 3.1660 no .
O6 H11A 3.2362 no .
O6 H11B 2.5350 no .
O8 H2A 2.8900 no .
O8 H3B 2.7660 no .
O9 H10B 3.1819 no .
O9 H11B 2.6921 no .
C1 H12A 2.6098 no .
C1 H12B 2.5978 no .
C2 H3A 2.5755 no .
C2 H3B 2.6064 no .
C3 H2A 2.6047 no .
C3 H2B 2.6008 no .
C4 H5A 2.6217 no .
C4 H5B 2.5492 no .
C5 H4A 2.6264 no .
C5 H4B 2.5493 no .
C6 H7A 2.5009 no .
C6 H7B 2.6697 no .
C7 H6A 2.5672 no .
C7 H6B 2.5955 no .
C8 H9A 2.5903 no .
C8 H9B 2.5225 no .
C9 H8A 2.5204 no .
C9 H8B 2.6084 no .
C10 H11A 2.5554 no .
C10 H11B 2.6245 no .
C11 H10A 2.6415 no .
C11 H10B 2.5773 no .
C12 H1A 2.6113 no .
C12 H1B 2.5622 no .
H1A H2A 2.8409 no .
H1A H2B 2.3843 no .
H1A H6A 3.0950 no 4_555
H1A H7B 3.4677 no 4_555
H1A H12A 2.9545 no .
H1A H12B 2.4456 no .
H1B H2A 2.3814 no .
H1B H2B 2.2971 no .
H1B H12A 2.4054 no .
H1B H12B 2.8602 no .
H2A H3A 2.8867 no .
H2A H3B 2.4430 no .
H2B H3A 2.4051 no .
H2B H3B 2.9277 no .
H3A H4A 2.2986 no .
H3A H4B 2.3950 no .
H3B H4A 2.4014 no .
H3B H4B 2.8463 no .
H4A H5A 3.0108 no .
H4A H5B 2.4202 no .
H4B H5A 2.4156 no .
H4B H5B 2.7784 no .
H5A H6A 2.8367 no .
H5A H6B 2.3814 no .
H5B H6A 2.3761 no .
H5B H6B 2.2939 no .
H6A H7A 2.7394 no .
H6A H7B 2.4987 no .
H6B H7A 2.3454 no .
H6B H7B 3.0443 no .
H7A H8A 2.3525 no .
H7A H8B 2.2809 no .
H7B H8A 2.8230 no .
H7B H8B 2.3586 no .
H7B H12B 2.8344 no 4_454
H8A H9A 2.3710 no .
H8A H9B 2.7440 no .
H8B H9A 2.9847 no .
H8B H9B 2.3929 no .
H9A H10A 2.3648 no .
H9A H10B 2.8242 no .
H9B H10A 2.2766 no .
H9B H10B 2.3565 no .
H10A H11A 2.4245 no .
H10A H11B 3.0066 no .
H10B H11A 2.7976 no .
H10B H11B 2.4293 no .
H11A H12A 2.2851 no .
H11A H12B 2.3644 no .
H11B H12A 2.3609 no .
H11B H12B 2.8302 no .
S1 H5B 3.5020 no 3_756
S1 H7A 3.5140 no 3_656
S1 H12A 3.2566 no 2_646
F1 H3A 2.8900 no 4_455
F1 H3B 3.1862 no 4_455
F1 H4A 3.5381 no 4_455
F1 H7A 2.7170 no 3_656
F2 H3A 3.4092 no 4_455
F2 H4A 3.1811 no 4_455
F3 H9B 2.6788 no 1_655
F3 H10A 3.5256 no 1_655
O1 H10B 2.8679 no 1_655
O2 H10A 3.0277 no 4_554
O2 H11A 3.0954 no 4_554
O3 H8A 2.7306 no 3_656
O4 H4A 3.5316 no 1_455
O4 H4B 2.7560 no 1_455
O5 H3B 3.4804 no 4_455
O5 H4A 3.0488 no 4_455
O6 H11B 3.3119 no 3_666
O6 H12A 3.2579 no 3_666
O7 H5A 3.3087 no 3_756
O7 H5B 2.5180 no 3_756
O7 H7A 2.6677 no 3_656
O7 H7B 3.0989 no 3_656
O7 H8B 2.8760 no 3_656
O7 H12A 2.8483 no 2_646
O7 H12B 3.1989 no 2_646
O8 H5B 3.5818 no 2_655
O8 H9A 3.2063 no 4_554
O8 H9B 2.8937 no 4_554
O8 H10A 3.0627 no 4_554
O9 H3A 2.6137 no 1_455
O9 H12A 2.9476 no 3_666
C1 H2B 3.1636 no 3_766
C1 H11B 3.2887 no 3_666
C2 H1B 3.2800 no 3_766
C2 H10B 3.4043 no 1_655
C3 H9A 3.4082 no 4_554
C3 H10B 3.0986 no 1_655
C4 H8B 3.4761 no 1_655
C4 H9B 3.5564 no 1_655
C4 H10A 3.5691 no 4_554
C4 H10B 3.3963 no 1_655
C4 H11A 3.4779 no 4_554
C4 H12B 3.4856 no 4_554
C5 H11A 2.9925 no 4_554
C6 H2A 3.4238 no 2_645
C6 H8A 3.1827 no 3_656
C6 H11A 3.3842 no 4_554
C7 H8A 3.1363 no 3_656
C8 H4B 3.1823 no 1_455
C8 H8A 3.3034 no 3_656
C9 H3B 3.2407 no 4_455
C9 H4B 2.9930 no 1_455
C9 H6B 3.5411 no 3_656
C10 H3B 3.3581 no 4_455
C10 H4B 3.3611 no 1_455
C11 H1B 3.2960 no 3_666
C11 H4A 3.2045 no 4_455
C11 H5B 3.2065 no 4_455
C11 H12A 3.3930 no 3_666
C12 H4A 3.2460 no 4_455
C12 H5B 3.4592 no 4_455
C12 H11B 3.3552 no 3_666
C12 H12A 3.4170 no 3_666
C13 H3A 3.4345 no 4_455
C13 H7A 3.4400 no 3_656
C13 H9B 3.5210 no 1_655
H1A H2B 3.2794 no 3_766
H1A H10A 3.4573 no 1_655
H1A H10B 3.4497 no 1_655
H1B C2 3.2800 no 3_766
H1B C11 3.2960 no 3_666
H1B H1B 3.3542 no 3_766
H1B H2B 2.3591 no 3_766
H1B H11A 3.2008 no 3_666
H1B H11B 2.5368 no 3_666
H2A C6 3.4238 no 2_655
H2A H5B 3.4688 no 2_655
H2A H6A 3.1791 no 2_655
H2A H6B 2.8546 no 2_655
H2A H11A 3.2155 no 3_666
H2B C1 3.1636 no 3_766
H2B H1A 3.2794 no 3_766
H2B H1B 2.3591 no 3_766
H2B H2B 3.2301 no 3_766
H2B H6A 3.5764 no 2_655
H2B H6B 3.5885 no 2_655
H2B H10B 3.0428 no 1_655
H2B H11B 3.4143 no 1_655
H3A F1 2.8900 no 4_554
H3A F2 3.4092 no 4_554
H3A O9 2.6137 no 1_655
H3A C13 3.4345 no 4_554
H3A H9A 3.5985 no 4_554
H3A H10B 2.7020 no 1_655
H3B F1 3.1862 no 4_554
H3B O5 3.4804 no 4_554
H3B C9 3.2407 no 4_554
H3B C10 3.3581 no 4_554
H3B H6B 3.3190 no 2_655
H3B H9A 2.4987 no 4_554
H3B H9B 3.5584 no 4_554
H3B H10A 2.9630 no 4_554
H4A F1 3.5381 no 4_554
H4A F2 3.1811 no 4_554
H4A O4 3.5316 no 1_655
H4A O5 3.0488 no 4_554
H4A C11 3.2045 no 4_554
H4A C12 3.2460 no 4_554
H4A H7B 3.1255 no 1_655
H4A H8B 3.3901 no 1_655
H4A H10A 3.4263 no 4_554
H4A H11A 2.9014 no 4_554
H4A H12B 2.5138 no 4_554
H4B O4 2.7560 no 1_655
H4B C8 3.1823 no 1_655
H4B C9 2.9930 no 1_655
H4B C10 3.3611 no 1_655
H4B H7B 3.4820 no 1_655
H4B H8B 2.7177 no 1_655
H4B H9B 2.5753 no 1_655
H4B H10B 2.7975 no 1_655
H5A O7 3.3087 no 3_756
H5A H8A 3.1397 no 3_656
H5A H8B 3.1887 no 1_655
H5A H8B 3.1239 no 3_656
H5B S1 3.5020 no 3_756
H5B O7 2.5180 no 3_756
H5B O8 3.5818 no 2_645
H5B C11 3.2065 no 4_554
H5B C12 3.4592 no 4_554
H5B H2A 3.4688 no 2_645
H5B H8B 3.5066 no 1_655
H5B H11A 2.3513 no 4_554
H5B H12A 3.3597 no 4_554
H5B H12B 3.2161 no 4_554
H6A H2A 3.1791 no 2_645
H6A H2B 3.5764 no 2_645
H6A H10A 3.1408 no 4_554
H6A H11A 2.9281 no 4_554
H6B C9 3.5411 no 3_656
H6B H2A 2.8546 no 2_645
H6B H2B 3.5885 no 2_645
H6B H3B 3.3190 no 2_645
H6B H8A 2.8310 no 3_656
H6B H9A 2.7940 no 3_656
H6B H9B 3.4775 no 3_656
H7A S1 3.5140 no 3_656
H7A F1 2.7170 no 3_656
H7A O7 2.6677 no 3_656
H7A C13 3.4400 no 3_656
H7A H8A 2.9183 no 3_656
H7A H9A 3.5647 no 3_656
H7B O7 3.0989 no 3_656
H7B H4A 3.1255 no 1_455
H7B H4B 3.4820 no 1_455
H8A O3 2.7306 no 3_656
H8A C6 3.1827 no 3_656
H8A C7 3.1363 no 3_656
H8A C8 3.3034 no 3_656
H8A H5A 3.1397 no 3_656
H8A H6B 2.8310 no 3_656
H8A H7A 2.9183 no 3_656
H8A H8A 2.6112 no 3_656
H8B O7 2.8760 no 3_656
H8B C4 3.4761 no 1_455
H8B H4A 3.3901 no 1_455
H8B H4B 2.7177 no 1_455
H8B H5A 3.1887 no 1_455
H8B H5A 3.1239 no 3_656
H8B H5B 3.5066 no 1_455
H9A O8 3.2063 no 4_455
H9A C3 3.4082 no 4_455
H9A H3A 3.5985 no 4_455
H9A H3B 2.4987 no 4_455
H9A H6B 2.7940 no 3_656
H9A H7A 3.5647 no 3_656
H9B F3 2.6788 no 1_455
H9B O8 2.8937 no 4_455
H9B C4 3.5564 no 1_455
H9B C13 3.5210 no 1_455
H9B H3B 3.5584 no 4_455
H9B H4B 2.5753 no 1_455
H9B H6B 3.4775 no 3_656
H10A F3 3.5256 no 1_455
H10A O2 3.0277 no 4_455
H10A O8 3.0627 no 4_455
H10A C4 3.5691 no 4_455
H10A H1A 3.4573 no 1_455
H10A H3B 2.9630 no 4_455
H10A H4A 3.4263 no 4_455
H10A H6A 3.1408 no 4_455
H10B O1 2.8679 no 1_455
H10B C2 3.4043 no 1_455
H10B C3 3.0986 no 1_455
H10B C4 3.3963 no 1_455
H10B H1A 3.4497 no 1_455
H10B H2B 3.0428 no 1_455
H10B H3A 2.7020 no 1_455
H10B H4B 2.7975 no 1_455
H11A O2 3.0954 no 4_455
H11A C4 3.4779 no 4_455
H11A C5 2.9925 no 4_455
H11A C6 3.3842 no 4_455
H11A H1B 3.2008 no 3_666
H11A H2A 3.2155 no 3_666
H11A H4A 2.9014 no 4_455
H11A H5B 2.3513 no 4_455
H11A H6A 2.9281 no 4_455
H11B O6 3.3119 no 3_666
H11B C1 3.2887 no 3_666
H11B C12 3.3552 no 3_666
H11B H1B 2.5368 no 3_666
H11B H2B 3.4143 no 1_455
H11B H12A 2.6141 no 3_666
H12A S1 3.2566 no 2_656
H12A O6 3.2579 no 3_666
H12A O7 2.8483 no 2_656
H12A O9 2.9476 no 3_666
H12A C11 3.3930 no 3_666
H12A C12 3.4170 no 3_666
H12A H5B 3.3597 no 4_455
H12A H11B 2.6141 no 3_666
H12A H12A 3.1169 no 3_666
H12B O7 3.1989 no 2_656
H12B C4 3.4856 no 4_455
H12B H4A 2.5138 no 4_455
H12B H5B 3.2161 no 4_455

loop_
_geom_torsion_atom_site_label_1
_geom_torsion_atom_site_label_2
_geom_torsion_atom_site_label_3
_geom_torsion_atom_site_label_4
_geom_torsion
_geom_torsion_publ_flag
_geom_torsion_site_symmetry_1
_geom_torsion_site_symmetry_3
_geom_torsion_site_symmetry_4
S1 K1 O1 C2 51.69(16) no 4_454 . .
S1 K1 O1 C3 -72.4(2) no 4_454 . .
O1 K1 S1 O7 -49.65(13) no . 4_454 4_454
O1 K1 S1 O8 35.05(9) no . 4_454 .
O1 K1 S1 O9 -137.23(9) no . 4_454 .
O1 K1 S1 C13 129.46(9) no . 4_454 4_454
S1 K1 O2 C4 94.50(18) no 4_454 . .
S1 K1 O2 C5 -131.35(16) no 4_454 . .
O2 K1 S1 O7 -109.96(12) no . 4_454 4_454
O2 K1 S1 O8 -25.26(9) no . 4_454 .
O2 K1 S1 O9 162.46(9) no . 4_454 .
O2 K1 S1 C13 69.15(9) no . 4_454 4_454
S1 K1 O3 C6 71.20(18) no 4_454 . .
S1 K1 O3 C7 -57.53(18) no 4_454 . .
O3 K1 S1 O7 -171.04(12) no . 4_454 4_454
O3 K1 S1 O8 -86.35(9) no . 4_454 .
O3 K1 S1 O9 101.37(9) no . 4_454 .
O3 K1 S1 C13 8.06(10) no . 4_454 4_454
S1 K1 O4 C8 116.75(15) no 4_454 . .
S1 K1 O4 C9 -107.88(18) no 4_454 . .
O4 K1 S1 O7 128.06(12) no . 4_454 4_454
O4 K1 S1 O8 -147.25(8) no . 4_454 .
O4 K1 S1 O9 40.47(8) no . 4_454 .
O4 K1 S1 C13 -52.84(8) no . 4_454 4_454
S1 K1 O5 C10 79.88(18) no 4_454 . .
S1 K1 O5 C11 -46.28(17) no 4_454 . .
O5 K1 S1 O7 67.66(12) no . 4_454 4_454
O5 K1 S1 O8 152.36(9) no . 4_454 .
O5 K1 S1 O9 -19.92(8) no . 4_454 .
O5 K1 S1 C13 -113.23(8) no . 4_454 4_454
S1 K1 O6 C1 -108.6(3) no 4_454 . .
S1 K1 O6 C12 109.7(2) no 4_454 . .
O6 K1 S1 O7 9.63(13) no . 4_454 4_454
O6 K1 S1 O8 94.33(10) no . 4_454 .
O6 K1 S1 O9 -77.95(10) no . 4_454 .
O6 K1 S1 C13 -171.26(10) no . 4_454 4_454
S1 K1 O8 S1 0.00(4) no 4_454 . 4_454
O8 K1 S1 O7 -84.7(3) no . 4_454 4_454
O8 K1 S1 O8 0.0(2) no . 4_454 .
O8 K1 S1 O9 -172.3(3) no . 4_454 .
O8 K1 S1 C13 94.4(3) no . 4_454 4_454
S1 K1 O9 S1 0.00(4) no 4_454 . 4_454
O9 K1 S1 O7 87.6(3) no . 4_454 4_454
O9 K1 S1 O8 172.3(2) no . 4_454 .
O9 K1 S1 O9 0.0(2) no . 4_454 .
O9 K1 S1 C13 -93.3(2) no . 4_454 4_454
O1 K1 O2 C4 6.40(17) no . . .
O1 K1 O2 C5 140.5(2) no . . .
O2 K1 O1 C2 152.8(2) no . . .
O2 K1 O1 C3 28.70(19) no . . .
O1 K1 O3 C6 -37.8(2) no . . .
O1 K1 O3 C7 -166.48(15) no . . .
O3 K1 O1 C2 173.06(14) no . . .
O3 K1 O1 C3 48.9(3) no . . .
O1 K1 O5 C10 178.64(17) no . . .
O1 K1 O5 C11 52.5(2) no . . .
O5 K1 O1 C2 -49.39(19) no . . .
O5 K1 O1 C3 -173.52(19) no . . .
O1 K1 O6 C1 -8.37(19) no . . .
O1 K1 O6 C12 -150.0(3) no . . .
O6 K1 O1 C2 -25.10(15) no . . .
O6 K1 O1 C3 -149.2(3) no . . .
O1 K1 O8 S1 -143.6(3) no . . 4_454
O8 K1 O1 C2 65.51(17) no . . .
O8 K1 O1 C3 -58.6(2) no . . .
O1 K1 O9 S1 46.7(3) no . . 4_454
O9 K1 O1 C2 34.42(19) no . . .
O9 K1 O1 C3 -89.7(3) no . . .
O2 K1 O3 C6 -17.29(15) no . . .
O2 K1 O3 C7 -146.0(2) no . . .
O3 K1 O2 C4 -152.3(3) no . . .
O3 K1 O2 C5 -18.17(15) no . . .
O2 K1 O4 C8 6.7(2) no . . .
O2 K1 O4 C9 142.07(18) no . . .
O4 K1 O2 C4 -155.60(17) no . . .
O4 K1 O2 C5 -21.5(2) no . . .
O2 K1 O6 C1 -10.5(3) no . . .
O2 K1 O6 C12 -152.12(19) no . . .
O6 K1 O2 C4 8.5(3) no . . .
O6 K1 O2 C5 142.64(17) no . . .
O2 K1 O8 S1 154.9(3) no . . 4_454
O8 K1 O2 C4 84.5(2) no . . .
O8 K1 O2 C5 -141.37(19) no . . .
O2 K1 O9 S1 -21.0(3) no . . 4_454
O9 K1 O2 C4 103.06(19) no . . .
O9 K1 O2 C5 -122.80(18) no . . .
O3 K1 O4 C8 3.41(14) no . . .
O3 K1 O4 C9 138.8(3) no . . .
O4 K1 O3 C6 159.3(2) no . . .
O4 K1 O3 C7 30.59(15) no . . .
O3 K1 O5 C10 -42.9(2) no . . .
O3 K1 O5 C11 -169.10(15) no . . .
O5 K1 O3 C6 -176.37(15) no . . .
O5 K1 O3 C7 54.90(19) no . . .
O3 K1 O8 S1 104.2(2) no . . 4_454
O8 K1 O3 C6 45.6(2) no . . .
O8 K1 O3 C7 -83.16(18) no . . .
O3 K1 O9 S1 -91.0(2) no . . 4_454
O9 K1 O3 C6 98.07(19) no . . .
O9 K1 O3 C7 -30.7(2) no . . .
O4 K1 O5 C10 -18.78(16) no . . .
O4 K1 O5 C11 -145.0(2) no . . .
O5 K1 O4 C8 -150.7(2) no . . .
O5 K1 O4 C9 -15.29(17) no . . .
O4 K1 O6 C1 153.38(19) no . . .
O4 K1 O6 C12 11.7(3) no . . .
O6 K1 O4 C8 -157.59(15) no . . .
O6 K1 O4 C9 -22.2(3) no . . .
O4 K1 O8 S1 38.2(3) no . . 4_454
O8 K1 O4 C8 102.07(18) no . . .
O8 K1 O4 C9 -122.56(19) no . . .
O4 K1 O9 S1 -140.1(2) no . . 4_454
O9 K1 O4 C8 132.18(17) no . . .
O9 K1 O4 C9 -92.4(2) no . . .
O5 K1 O6 C1 146.5(3) no . . .
O5 K1 O6 C12 4.86(18) no . . .
O6 K1 O5 C10 154.3(3) no . . .
O6 K1 O5 C11 28.12(16) no . . .
O5 K1 O8 S1 -31.6(3) no . . 4_454
O8 K1 O5 C10 92.1(2) no . . .
O8 K1 O5 C11 -34.0(2) no . . .
O5 K1 O9 S1 159.6(3) no . . 4_454
O9 K1 O5 C10 71.65(19) no . . .
O9 K1 O5 C11 -54.52(17) no . . .
O6 K1 O8 S1 -82.3(2) no . . 4_454
O8 K1 O6 C1 -84.8(3) no . . .
O8 K1 O6 C12 133.5(3) no . . .
O6 K1 O9 S1 97.2(2) no . . 4_454
O9 K1 O6 C1 -132.8(3) no . . .
O9 K1 O6 C12 85.5(3) no . . .
O8 K1 O9 S1 4.19(16) no . . 4_454
O9 K1 O8 S1 -4.24(16) no . . 4_454
K1 S1 O8 K1 0.000(14) no 4_555 4_555 4_555
K1 S1 O9 K1 0.000(14) no 4_555 4_555 4_555
K1 S1 C13 F1 -120.0(3) no 4_555 . .
K1 S1 C13 F2 -1.1(4) no 4_555 . .
K1 S1 C13 F3 119.1(3) no 4_555 . .
O7 S1 O8 K1 -143.1(3) no . 4_555 4_555
O7 S1 O9 K1 143.3(3) no . 4_555 4_555
O7 S1 C13 F1 60.5(4) no . . .
O7 S1 C13 F2 179.4(4) no . . .
O7 S1 C13 F3 -60.4(5) no . . .
O8 S1 O9 K1 6.9(3) no 4_555 4_555 4_555
O9 S1 O8 K1 -7.1(3) no 4_555 4_555 4_555
O8 S1 C13 F1 -177.6(4) no 4_555 . .
O8 S1 C13 F2 -58.8(4) no 4_555 . .
O8 S1 C13 F3 61.5(4) no 4_555 . .
C13 S1 O8 K1 103.8(2) no . 4_555 4_555
O9 S1 C13 F1 -59.8(4) no 4_555 . .
O9 S1 C13 F2 59.0(4) no 4_555 . .
O9 S1 C13 F3 179.3(4) no 4_555 . .
C13 S1 O9 K1 -105.0(2) no . 4_555 4_555
K1 O1 C2 C1 57.7(5) no . . .
K1 O1 C3 C4 -61.2(4) no . . .
C2 O1 C3 C4 177.9(4) no . . .
C3 O1 C2 C1 -179.7(4) no . . .
K1 O2 C4 C3 -38.9(5) no . . .
K1 O2 C5 C6 50.4(5) no . . .
C4 O2 C5 C6 -175.0(4) no . . .
C5 O2 C4 C3 -174.4(4) no . . .
K1 O3 C6 C5 50.4(4) no . . .
K1 O3 C7 C8 -63.1(4) no . . .
C6 O3 C7 C8 168.1(4) no . . .
C7 O3 C6 C5 178.0(4) no . . .
K1 O4 C8 C7 -35.8(5) no . . .
K1 O4 C9 C10 47.3(4) no . . .
C8 O4 C9 C10 -175.4(3) no . . .
C9 O4 C8 C7 -173.7(4) no . . .
K1 O5 C10 C9 52.2(4) no . . .
K1 O5 C11 C12 -60.6(4) no . . .
C10 O5 C11 C12 175.2(4) no . . .
C11 O5 C10 C9 175.2(4) no . . .
K1 O6 C1 C2 40.7(6) no . . .
K1 O6 C12 C11 -35.7(5) no . . .
C1 O6 C12 C11 -179.1(4) no . . .
C12 O6 C1 C2 -176.6(4) no . . .
O6 C1 C2 O1 -67.3(6) no . . .
O1 C3 C4 O2 68.6(5) no . . .
O2 C5 C6 O3 -67.3(5) no . . .
O3 C7 C8 O4 66.3(5) no . . .
O4 C9 C10 O5 -67.0(5) no . . .
O5 C11 C12 O6 66.3(5) no . . .
